data_7242952
loop_
_publ_author_name
'Higginbotham, Heather'
'Maniam, Subashani'
'Hsia, Tina'
'Isaacs, Lyle D.'
'Langford, Steven J.'
'Bell, Toby D. M.'

_publ_section_title
;
 Self-assembled, optically-active {naphthalene diimide}U{cucurbit[8]uril}
 ensembles in an aqueous environment
;
_journal_name_full 'Physical Chemistry Chemical Physics'
_journal_paper_doi 10.1039/D1CP00659B
_journal_year 2021
_chemical_formula_moiety 'C48 H48 N32 O16, C38 H38 N4 O4'
_chemical_formula_sum 'C86 H86 N36 O20'
_chemical_formula_weight 1943.91
_space_group_IT_number 14
_space_group_name_Hall '-P 2ybc'
_space_group_name_H-M_alt 'P 1 21/c 1'
_symmetry_cell_setting monoclinic
_symmetry_space_group_name_Hall '-P 2ybc'
_symmetry_space_group_name_H-M 'P 1 21/c 1'
_atom_sites_solution_hydrogens geom
_atom_sites_solution_primary direct
_atom_sites_solution_secondary difmap
_audit_creation_method SHELXL-97
_audit_update_record
;
2018-08-08 deposited with the CCDC.	2021-06-01 downloaded from the CCDC.
;
_cell_angle_alpha 90.00
_cell_angle_beta 98.023(7)
_cell_angle_gamma 90.00
_cell_formula_units_Z 2
_cell_length_a 14.3621(11)
_cell_length_b 24.1237(15)
_cell_length_c 27.1906(18)
_cell_measurement_reflns_used 4998
_cell_measurement_temperature 123(2)
_cell_measurement_theta_max 28.6510
_cell_measurement_theta_min 2.1046
_cell_volume 9328.4(11)
_computing_cell_refinement
;
CrysAlisPro, Agilent Technologies,
Version 1.171.35.15 (release 03-08-2011 CrysAlis171 .NET)
(compiled Aug  3 2011,13:03:54)
;
_computing_data_collection
;
CrysAlisPro, Agilent Technologies,
Version 1.171.35.15 (release 03-08-2011 CrysAlis171 .NET)
(compiled Aug  3 2011,13:03:54)
;
_computing_data_reduction
;
CrysAlisPro, Agilent Technologies,
Version 1.171.35.15 (release 03-08-2011 CrysAlis171 .NET)
(compiled Aug  3 2011,13:03:54)
;
_computing_structure_refinement 'SHELXL-97 (Sheldrick, 1997)'
_computing_structure_solution 'SHELXS-97 (Sheldrick, 1990)'
_diffrn_ambient_temperature 123(2)
_diffrn_detector_area_resol_mean 10.3389
_diffrn_measured_fraction_theta_full 0.999
_diffrn_measured_fraction_theta_max 0.999
_diffrn_measurement_device_type 'Xcalibur, Ruby, Gemini ultra'
_diffrn_measurement_method '\w scans'
_diffrn_radiation_monochromator graphite
_diffrn_radiation_source 'fine-focus sealed tube'
_diffrn_radiation_type MoK\a
_diffrn_radiation_wavelength 0.71073
_diffrn_reflns_av_R_equivalents 0.0764
_diffrn_reflns_av_sigmaI/netI 0.1350
_diffrn_reflns_limit_h_max 16
_diffrn_reflns_limit_h_min -17
_diffrn_reflns_limit_k_max 28
_diffrn_reflns_limit_k_min 0
_diffrn_reflns_limit_l_max 32
_diffrn_reflns_limit_l_min 0
_diffrn_reflns_number 16404
_diffrn_reflns_theta_full 25.00
_diffrn_reflns_theta_max 25.00
_diffrn_reflns_theta_min 2.11
_exptl_absorpt_coefficient_mu 0.051
_exptl_absorpt_correction_T_max 1.00000
_exptl_absorpt_correction_T_min 0.76041
_exptl_absorpt_correction_type multi-scan
_exptl_absorpt_process_details
;
CrysAlisPro, Agilent Technologies,
Version 1.171.35.15 (release 03-08-2011 CrysAlis171 .NET)
(compiled Aug  3 2011,13:03:54)
Empirical absorption correction using spherical harmonics,
 implemented in SCALE3 ABSPACK scaling algorithm.
;
_exptl_crystal_colour yellow
_exptl_crystal_density_diffrn 0.692
_exptl_crystal_density_method 'not measured'
_exptl_crystal_description prism
_exptl_crystal_F_000 2028
_exptl_crystal_size_max 0.25
_exptl_crystal_size_mid 0.20
_exptl_crystal_size_min 0.15
_platon_squeeze_details
;
;
_refine_diff_density_max 0.550
_refine_diff_density_min -0.373
_refine_diff_density_rms 0.082
_refine_ls_extinction_method none
_refine_ls_goodness_of_fit_ref 0.985
_refine_ls_hydrogen_treatment mixed
_refine_ls_matrix_type full
_refine_ls_number_parameters 640
_refine_ls_number_reflns 16404
_refine_ls_number_restraints 0
_refine_ls_restrained_S_all 0.985
_refine_ls_R_factor_all 0.1844
_refine_ls_R_factor_gt 0.1330
_refine_ls_shift/su_max 0.000
_refine_ls_shift/su_mean 0.000
_refine_ls_structure_factor_coef Fsqd
_refine_ls_weighting_details 'calc w=1/[\s^2^(Fo^2^)+(0.1942P)^2^+0.0000P] where P=(Fo^2^+2Fc^2^)/3'
_refine_ls_weighting_scheme calc
_refine_ls_wR_factor_gt 0.3416
_refine_ls_wR_factor_ref 0.3728
_reflns_number_gt 6493
_reflns_number_total 16404
_reflns_threshold_expression >2sigma(I)
_cod_data_source_file d1cp00659b2.cif
_cod_data_source_block mx50_14s
_cod_original_sg_symbol_H-M 'P 21/c'
_cod_database_code 7242952

loop_
_symmetry_equiv_pos_as_xyz
'x, y, z'
'-x, y+1/2, -z+1/2'
'-x, -y, -z'
'x, -y-1/2, z-1/2'

loop_
_atom_site_label
_atom_site_type_symbol
_atom_site_fract_x
_atom_site_fract_y
_atom_site_fract_z
_atom_site_U_iso_or_equiv
_atom_site_adp_type
_atom_site_occupancy
_atom_site_symmetry_multiplicity
_atom_site_calc_flag
_atom_site_refinement_flags
_atom_site_disorder_assembly
_atom_site_disorder_group
O1 O 0.3051(3) 0.12836(15) 0.50156(18) 0.0910(12) Uani 1 1 d . . .
O2 O 0.6082(3) 0.15696(15) 0.47736(17) 0.0857(12) Uani 1 1 d . . .
O3 O 0.6093(3) 0.32523(15) 0.63376(14) 0.0722(10) Uani 1 1 d . . .
O4 O 0.8508(3) 0.53692(16) 0.64123(13) 0.0739(10) Uani 1 1 d . . .
O5 O 0.6882(3) 0.29219(15) 0.50679(14) 0.0739(10) Uani 1 1 d . . .
O6 O 0.9065(3) 0.49939(17) 0.52042(14) 0.0805(11) Uani 1 1 d . . .
O7 O 0.6023(3) 0.30728(13) 0.38641(14) 0.0686(9) Uani 1 1 d . . .
O8 O 0.8137(3) 0.52581(18) 0.38373(14) 0.0886(12) Uani 1 1 d . . .
O9 O 0.3755(3) 0.38439(15) 0.32784(12) 0.0679(9) Uani 1 1 d . . .
O10 O 0.5993(3) 0.59889(15) 0.31878(17) 0.0843(12) Uani 1 1 d . . .
N1 N 0.4567(3) 0.14569(15) 0.49252(15) 0.0645(11) Uani 1 1 d . . .
N2 N 0.6747(3) 0.39610(19) 0.6869(2) 0.0806(14) Uani 1 1 d . . .
N3 N 0.7638(3) 0.48095(16) 0.68874(16) 0.0597(10) Uani 1 1 d . . .
N4 N 0.7618(3) 0.35731(17) 0.63572(14) 0.0616(10) Uani 1 1 d . . .
N5 N 0.8605(3) 0.44074(19) 0.63952(17) 0.0703(12) Uani 1 1 d . . .
N6 N 0.8128(4) 0.33525(18) 0.55849(16) 0.0732(12) Uani 1 1 d . . .
N7 N 0.9113(3) 0.41543(18) 0.56251(14) 0.0611(11) Uani 1 1 d . . .
N8 N 0.8181(3) 0.32500(15) 0.47608(13) 0.0533(9) Uani 1 1 d . . .
N9 N 0.8981(3) 0.41415(18) 0.47995(15) 0.0648(11) Uani 1 1 d . . .
N10 N 0.7531(3) 0.34082(16) 0.39165(15) 0.0590(10) Uani 1 1 d . . .
N11 N 0.8307(3) 0.42921(19) 0.39525(15) 0.0685(12) Uani 1 1 d . . .
N12 N 0.6402(3) 0.37620(17) 0.33394(15) 0.0634(11) Uani 1 1 d . . .
N13 N 0.7305(3) 0.46193(17) 0.33035(14) 0.0644(11) Uani 1 1 d . . .
N14 N 0.5026(3) 0.42336(16) 0.29693(17) 0.0637(11) Uani 1 1 d . . .
N15 N 0.5923(3) 0.50839(17) 0.29170(16) 0.0657(11) Uani 1 1 d . . .
N16 N 0.3677(3) 0.46934(17) 0.28797(16) 0.0626(11) Uani 1 1 d . . .
N17 N 0.4581(3) 0.55428(17) 0.28602(18) 0.0675(12) Uani 1 1 d . . .
N21 N 0.4891(3) 0.31897(16) 0.47014(16) 0.0639(11) Uani 1 1 d . . .
H21 H 0.5504 0.3135 0.4639 0.077 Uiso 1 1 calc R . .
C1 C 0.3852(4) 0.1088(2) 0.5006(2) 0.0651(14) Uani 1 1 d . . .
C2 C 0.5471(3) 0.12601(19) 0.4871(2) 0.0631(13) Uani 1 1 d . . .
C3 C 0.5642(4) 0.06433(18) 0.4898(2) 0.0617(13) Uani 1 1 d . . .
C4 C 0.4931(3) 0.02859(18) 0.49782(17) 0.0510(11) Uani 1 1 d . . .
C5 C 0.4016(4) 0.0499(2) 0.5039(2) 0.0717(15) Uani 1 1 d . . .
C6 C 0.3327(4) 0.0136(3) 0.5096(3) 0.0909(19) Uani 1 1 d . . .
H6 H 0.2707 0.0270 0.5105 0.109 Uiso 1 1 calc R . .
C7 C 0.6494(4) 0.0437(2) 0.4857(3) 0.0823(18) Uani 1 1 d . . .
H7 H 0.6984 0.0681 0.4795 0.099 Uiso 1 1 calc R . .
C8 C 0.4372(3) 0.20485(19) 0.49033(19) 0.0586(12) Uani 1 1 d . . .
H8 H 0.3710 0.2095 0.4972 0.070 Uiso 1 1 calc R . .
C9 C 0.4395(5) 0.2263(2) 0.43515(18) 0.0684(14) Uani 1 1 d . . .
H9A H 0.5020 0.2187 0.4252 0.082 Uiso 1 1 calc R . .
H9B H 0.3916 0.2064 0.4120 0.082 Uiso 1 1 calc R . .
C10 C 0.4208(4) 0.28546(19) 0.4324(2) 0.0717(15) Uani 1 1 d . . .
H10A H 0.3555 0.2922 0.4387 0.086 Uiso 1 1 calc R . .
H10B H 0.4261 0.2987 0.3984 0.086 Uiso 1 1 calc R . .
C12 C 0.4800(4) 0.29922(18) 0.52279(18) 0.0584(12) Uani 1 1 d . . .
H12A H 0.5263 0.3191 0.5469 0.070 Uiso 1 1 calc R . .
H12B H 0.4163 0.3081 0.5305 0.070 Uiso 1 1 calc R . .
C13 C 0.4967(4) 0.23771(19) 0.5279(2) 0.0682(14) Uani 1 1 d . . .
H13A H 0.5635 0.2299 0.5253 0.082 Uiso 1 1 calc R . .
H13B H 0.4847 0.2259 0.5613 0.082 Uiso 1 1 calc R . .
C14 C 0.4639(4) 0.38056(17) 0.4640(2) 0.0607(13) Uani 1 1 d . . .
H14A H 0.4569 0.3906 0.4283 0.073 Uiso 1 1 calc R . .
H14B H 0.4030 0.3875 0.4760 0.073 Uiso 1 1 calc R . .
C15 C 0.5394(3) 0.41647(19) 0.4928(2) 0.0625(13) Uani 1 1 d . . .
C16 C 0.5272(5) 0.4323(2) 0.5409(3) 0.090(2) Uani 1 1 d . . .
H16 H 0.4762 0.4199 0.5568 0.107 Uiso 1 1 calc R . .
C17 C 0.6008(6) 0.4701(3) 0.5647(2) 0.092(2) Uani 1 1 d . . .
H17 H 0.5979 0.4833 0.5973 0.110 Uiso 1 1 calc R . .
C18 C 0.6764(5) 0.4871(2) 0.5391(3) 0.094(2) Uani 1 1 d . . .
H18 H 0.7259 0.5089 0.5560 0.113 Uiso 1 1 calc R . .
C19 C 0.6788(4) 0.4725(2) 0.4909(3) 0.0721(15) Uani 1 1 d . . .
H19 H 0.7281 0.4862 0.4744 0.087 Uiso 1 1 calc R . .
C20 C 0.6127(5) 0.4392(2) 0.4660(3) 0.0856(18) Uani 1 1 d . . .
H20 H 0.6137 0.4306 0.4320 0.103 Uiso 1 1 calc R . .
C21 C 0.6014(4) 0.3963(2) 0.7188(2) 0.0721(15) Uani 1 1 d . . .
H21A H 0.6313 0.3931 0.7538 0.086 Uiso 1 1 calc R . .
H21B H 0.5611 0.3633 0.7111 0.086 Uiso 1 1 calc R . .
C22 C 0.7327(4) 0.5230(2) 0.71853(19) 0.0635(13) Uani 1 1 d . . .
H22A H 0.7626 0.5584 0.7110 0.076 Uiso 1 1 calc R . .
H22B H 0.7543 0.5141 0.7538 0.076 Uiso 1 1 calc R . .
C23 C 0.6714(4) 0.3577(2) 0.6500(2) 0.0627(13) Uani 1 1 d . . .
C24 C 0.7602(4) 0.4232(2) 0.69999(19) 0.0670(14) Uani 1 1 d . . .
H24 H 0.7847 0.4165 0.7358 0.080 Uiso 1 1 calc R . .
C25 C 0.8252(4) 0.3957(2) 0.66612(19) 0.0603(13) Uani 1 1 d . . .
H25 H 0.8778 0.3752 0.6863 0.072 Uiso 1 1 calc R . .
C26 C 0.8256(4) 0.4919(2) 0.65591(19) 0.0615(13) Uani 1 1 d . . .
C27 C 0.7926(4) 0.3135(2) 0.60553(19) 0.0737(15) Uani 1 1 d . . .
H27A H 0.7429 0.2849 0.5995 0.088 Uiso 1 1 calc R . .
H27B H 0.8497 0.2959 0.6234 0.088 Uiso 1 1 calc R . .
C28 C 0.9345(4) 0.4387(2) 0.61161(19) 0.0658(14) Uani 1 1 d . . .
H28A H 0.9860 0.4165 0.6300 0.079 Uiso 1 1 calc R . .
H28B H 0.9586 0.4768 0.6084 0.079 Uiso 1 1 calc R . .
C29 C 0.9037(3) 0.3595(2) 0.55084(19) 0.0638(13) Uani 1 1 d . . .
H29 H 0.9577 0.3378 0.5685 0.077 Uiso 1 1 calc R . .
C30 C 0.7637(4) 0.3160(2) 0.5148(2) 0.0678(14) Uani 1 1 d . . .
C31 C 0.9019(4) 0.3575(2) 0.4943(2) 0.0684(14) Uani 1 1 d . . .
H31 H 0.9599 0.3393 0.4854 0.082 Uiso 1 1 calc R . .
C32 C 0.9083(4) 0.4490(2) 0.5213(2) 0.0645(13) Uani 1 1 d . . .
C33 C 0.7979(4) 0.3033(2) 0.42799(18) 0.0617(13) Uani 1 1 d . . .
H33A H 0.7570 0.2704 0.4291 0.074 Uiso 1 1 calc R . .
H33B H 0.8574 0.2906 0.4172 0.074 Uiso 1 1 calc R . .
C34 C 0.9162(4) 0.4321(2) 0.43293(19) 0.0725(15) Uani 1 1 d . . .
H34A H 0.9661 0.4087 0.4220 0.087 Uiso 1 1 calc R . .
H34B H 0.9393 0.4708 0.4355 0.087 Uiso 1 1 calc R . .
C35 C 0.8036(4) 0.3810(2) 0.36700(19) 0.0637(13) Uani 1 1 d . . .
H35 H 0.8586 0.3637 0.3540 0.076 Uiso 1 1 calc R . .
C36 C 0.6576(4) 0.3388(2) 0.3754(2) 0.0731(15) Uani 1 1 d . . .
C37 C 0.7308(3) 0.4016(2) 0.32482(17) 0.0574(12) Uani 1 1 d . . .
H37 H 0.7475 0.3904 0.2917 0.069 Uiso 1 1 calc R . .
C38 C 0.7955(4) 0.4752(2) 0.3721(2) 0.0671(14) Uani 1 1 d . . .
C39 C 0.5586(4) 0.3711(2) 0.2995(2) 0.0678(14) Uani 1 1 d . . .
H39A H 0.5200 0.3401 0.3094 0.081 Uiso 1 1 calc R . .
H39B H 0.5758 0.3626 0.2664 0.081 Uiso 1 1 calc R . .
C40 C 0.6892(3) 0.5023(2) 0.2946(2) 0.0708(15) Uani 1 1 d . . .
H40A H 0.7192 0.5387 0.3030 0.085 Uiso 1 1 calc R . .
H40B H 0.7041 0.4916 0.2614 0.085 Uiso 1 1 calc R . .
C41 C 0.5196(4) 0.4710(2) 0.2664(2) 0.0640(13) Uani 1 1 d . . .
H41 H 0.5345 0.4593 0.2331 0.077 Uiso 1 1 calc R . .
C42 C 0.4116(4) 0.4242(2) 0.3059(2) 0.0669(14) Uani 1 1 d . . .
C43 C 0.4275(4) 0.5040(3) 0.2620(2) 0.0754(15) Uani 1 1 d . . .
H43 H 0.4000 0.5101 0.2265 0.091 Uiso 1 1 calc R . .
C44 C 0.5509(4) 0.5573(2) 0.3006(2) 0.0648(13) Uani 1 1 d . . .

loop_
_atom_site_aniso_label
_atom_site_aniso_U_11
_atom_site_aniso_U_22
_atom_site_aniso_U_33
_atom_site_aniso_U_23
_atom_site_aniso_U_13
_atom_site_aniso_U_12
O1 0.077(3) 0.062(2) 0.137(4) 0.007(2) 0.026(3) -0.004(2)
O2 0.073(2) 0.065(2) 0.127(3) 0.006(2) 0.043(2) -0.0196(19)
O3 0.071(2) 0.065(2) 0.084(2) -0.0002(19) 0.023(2) -0.0065(19)
O4 0.082(3) 0.075(2) 0.068(2) -0.0094(19) 0.0206(19) -0.026(2)
O5 0.062(2) 0.070(2) 0.094(3) 0.007(2) 0.025(2) -0.0153(18)
O6 0.091(3) 0.078(3) 0.078(2) -0.015(2) 0.032(2) -0.032(2)
O7 0.070(2) 0.0473(19) 0.090(2) -0.0045(18) 0.015(2) -0.0086(17)
O8 0.104(3) 0.091(3) 0.071(2) 0.001(2) 0.012(2) -0.029(2)
O9 0.069(2) 0.073(2) 0.062(2) -0.0009(17) 0.0089(18) -0.0133(18)
O10 0.056(2) 0.070(2) 0.133(3) 0.001(2) 0.034(2) -0.0088(18)
N1 0.083(3) 0.033(2) 0.075(3) 0.0027(19) 0.006(2) -0.0018(19)
N2 0.077(3) 0.061(3) 0.116(4) -0.002(3) 0.057(3) -0.011(2)
N3 0.046(2) 0.051(2) 0.085(3) 0.002(2) 0.021(2) -0.0006(17)
N4 0.071(3) 0.063(2) 0.054(2) 0.009(2) 0.017(2) -0.001(2)
N5 0.063(3) 0.074(3) 0.075(3) -0.010(2) 0.016(2) 0.002(2)
N6 0.097(3) 0.067(3) 0.059(3) 0.006(2) 0.023(3) -0.005(2)
N7 0.062(3) 0.073(3) 0.049(2) -0.005(2) 0.0062(19) -0.010(2)
N8 0.058(2) 0.052(2) 0.051(2) -0.0092(18) 0.0101(19) -0.0070(18)
N9 0.058(3) 0.070(3) 0.064(3) -0.007(2) 0.002(2) -0.022(2)
N10 0.055(2) 0.059(2) 0.061(2) -0.0014(19) 0.004(2) -0.0137(19)
N11 0.079(3) 0.070(3) 0.054(2) -0.007(2) 0.003(2) -0.021(2)
N12 0.061(3) 0.062(3) 0.064(2) -0.007(2) -0.003(2) -0.021(2)
N13 0.066(3) 0.071(3) 0.053(2) 0.000(2) -0.001(2) -0.033(2)
N14 0.047(2) 0.057(2) 0.090(3) -0.005(2) 0.019(2) -0.0154(19)
N15 0.071(3) 0.059(3) 0.070(3) 0.002(2) 0.020(2) -0.007(2)
N16 0.055(3) 0.063(3) 0.070(3) 0.013(2) 0.010(2) -0.005(2)
N17 0.057(3) 0.054(2) 0.095(3) 0.006(2) 0.022(2) -0.014(2)
N21 0.046(2) 0.060(2) 0.084(3) 0.001(2) 0.005(2) 0.0061(18)
C1 0.054(3) 0.054(3) 0.092(4) 0.004(3) 0.028(3) 0.003(2)
C2 0.048(3) 0.045(3) 0.100(4) 0.007(3) 0.023(3) -0.006(2)
C3 0.076(4) 0.033(2) 0.079(3) -0.001(2) 0.019(3) -0.004(2)
C4 0.061(3) 0.039(2) 0.057(3) 0.006(2) 0.023(2) -0.005(2)
C5 0.079(4) 0.050(3) 0.091(4) 0.018(3) 0.026(3) -0.011(3)
C6 0.066(4) 0.085(4) 0.130(5) -0.024(4) 0.042(4) -0.022(3)
C7 0.058(3) 0.037(3) 0.154(6) 0.006(3) 0.021(4) -0.021(2)
C8 0.052(3) 0.048(3) 0.076(3) 0.011(2) 0.010(2) 0.001(2)
C9 0.098(4) 0.054(3) 0.054(3) 0.003(2) 0.010(3) 0.000(3)
C10 0.095(4) 0.049(3) 0.074(3) 0.019(2) 0.019(3) -0.024(3)
C12 0.058(3) 0.048(3) 0.071(3) 0.004(2) 0.014(2) -0.006(2)
C13 0.082(4) 0.050(3) 0.075(3) 0.011(3) 0.018(3) 0.009(3)
C14 0.063(3) 0.033(2) 0.078(3) 0.009(2) -0.016(3) -0.006(2)
C15 0.047(3) 0.047(3) 0.093(4) 0.018(3) 0.008(3) 0.002(2)
C16 0.115(5) 0.053(3) 0.093(4) -0.004(3) -0.012(4) 0.021(3)
C17 0.126(6) 0.066(4) 0.079(4) -0.004(3) -0.004(4) 0.007(4)
C18 0.093(5) 0.061(4) 0.113(6) -0.003(4) -0.040(5) -0.007(3)
C19 0.057(3) 0.053(3) 0.106(5) 0.006(3) 0.008(3) -0.020(2)
C20 0.091(4) 0.057(3) 0.107(5) -0.023(3) 0.007(4) -0.004(3)
C21 0.053(3) 0.069(3) 0.102(4) 0.015(3) 0.040(3) -0.009(2)
C22 0.063(3) 0.065(3) 0.066(3) -0.013(3) 0.020(3) -0.014(2)
C23 0.066(3) 0.060(3) 0.069(3) 0.020(3) 0.032(3) 0.006(3)
C24 0.075(4) 0.074(4) 0.052(3) 0.005(3) 0.011(3) -0.003(3)
C25 0.063(3) 0.056(3) 0.066(3) 0.021(2) 0.022(3) -0.003(2)
C26 0.064(3) 0.051(3) 0.067(3) 0.003(3) 0.003(3) -0.005(2)
C27 0.073(4) 0.094(4) 0.057(3) -0.007(3) 0.021(3) -0.005(3)
C28 0.068(3) 0.067(3) 0.064(3) -0.012(3) 0.014(3) -0.023(3)
C29 0.041(3) 0.083(4) 0.072(3) 0.004(3) 0.024(2) 0.003(2)
C30 0.079(4) 0.055(3) 0.074(3) -0.007(3) 0.027(3) -0.025(3)
C31 0.054(3) 0.067(3) 0.086(4) -0.005(3) 0.019(3) -0.019(2)
C32 0.060(3) 0.066(4) 0.073(3) -0.006(3) 0.031(3) -0.010(3)
C33 0.065(3) 0.061(3) 0.060(3) 0.004(2) 0.013(2) 0.007(2)
C34 0.078(4) 0.076(4) 0.066(3) 0.004(3) 0.018(3) -0.006(3)
C35 0.052(3) 0.063(3) 0.074(3) 0.008(3) 0.001(3) -0.022(2)
C36 0.074(4) 0.057(3) 0.089(4) -0.001(3) 0.011(3) -0.013(3)
C37 0.058(3) 0.067(3) 0.049(2) 0.000(2) 0.011(2) -0.004(2)
C38 0.067(3) 0.057(3) 0.081(4) -0.007(3) 0.020(3) -0.031(3)
C39 0.068(3) 0.062(3) 0.072(3) -0.005(3) 0.002(3) -0.017(3)
C40 0.043(3) 0.092(4) 0.081(4) 0.019(3) 0.023(3) -0.013(3)
C41 0.058(3) 0.064(3) 0.073(3) 0.001(3) 0.017(3) 0.002(2)
C42 0.064(3) 0.052(3) 0.083(3) -0.017(3) 0.005(3) -0.021(3)
C43 0.067(3) 0.091(4) 0.072(3) 0.001(3) 0.021(3) 0.009(3)
C44 0.067(3) 0.062(3) 0.071(3) -0.005(3) 0.026(3) -0.015(3)

loop_
_atom_type_symbol
_atom_type_description
_atom_type_scat_dispersion_real
_atom_type_scat_dispersion_imag
_atom_type_scat_source
C C 0.0033 0.0016 'International Tables Vol C Tables 4.2.6.8 and 6.1.1.4'
H H 0.0000 0.0000 'International Tables Vol C Tables 4.2.6.8 and 6.1.1.4'
N N 0.0061 0.0033 'International Tables Vol C Tables 4.2.6.8 and 6.1.1.4'
O O 0.0106 0.0060 'International Tables Vol C Tables 4.2.6.8 and 6.1.1.4'

loop_
_geom_angle_atom_site_label_1
_geom_angle_atom_site_label_2
_geom_angle_atom_site_label_3
_geom_angle
_geom_angle_site_symmetry_1
_geom_angle_site_symmetry_3
_geom_angle_publ_flag
C1 N1 C2 120.6(4) . . ?
C1 N1 C8 119.3(4) . . ?
C2 N1 C8 120.1(4) . . ?
C23 N2 C24 116.5(4) . . ?
C23 N2 C21 119.2(5) . . ?
C24 N2 C21 122.1(5) . . ?
C26 N3 C22 121.5(4) . . ?
C26 N3 C24 111.9(4) . . ?
C22 N3 C24 123.7(4) . . ?
C23 N4 C27 122.0(5) . . ?
C23 N4 C25 111.4(4) . . ?
C27 N4 C25 124.4(4) . . ?
C28 N5 C26 122.0(5) . . ?
C28 N5 C25 126.7(5) . . ?
C26 N5 C25 109.4(4) . . ?
C30 N6 C27 119.9(5) . . ?
C30 N6 C29 111.7(4) . . ?
C27 N6 C29 124.0(5) . . ?
C32 N7 C29 113.1(4) . . ?
C32 N7 C28 120.1(4) . . ?
C29 N7 C28 126.2(4) . . ?
C33 N8 C30 125.1(4) . . ?
C33 N8 C31 124.7(4) . . ?
C30 N8 C31 110.2(4) . . ?
C32 N9 C34 122.3(4) . . ?
C32 N9 C31 111.3(4) . . ?
C34 N9 C31 122.7(5) . . ?
C36 N10 C33 122.1(4) . . ?
C36 N10 C35 114.8(4) . . ?
C33 N10 C35 123.0(4) . . ?
C38 N11 C35 111.6(4) . . ?
C38 N11 C34 120.4(4) . . ?
C35 N11 C34 123.3(5) . . ?
C39 N12 C36 120.4(4) . . ?
C39 N12 C37 126.5(4) . . ?
C36 N12 C37 109.2(4) . . ?
C38 N13 C40 123.7(4) . . ?
C38 N13 C37 107.4(4) . . ?
C40 N13 C37 127.5(4) . . ?
C42 N14 C41 109.3(4) . . ?
C42 N14 C39 121.9(4) . . ?
C41 N14 C39 124.1(4) . . ?
C44 N15 C40 122.8(5) . . ?
C44 N15 C41 108.4(4) . . ?
C40 N15 C41 126.8(5) . . ?
C42 N16 C22 124.8(4) . 3_666 ?
C42 N16 C43 111.8(4) . . ?
C22 N16 C43 121.1(4) 3_666 . ?
C44 N17 C43 114.5(5) . . ?
C44 N17 C21 121.8(4) . 3_666 ?
C43 N17 C21 121.1(5) . 3_666 ?
C12 N21 C14 110.8(4) . . ?
C12 N21 C10 109.2(4) . . ?
C14 N21 C10 108.4(3) . . ?
C12 N21 H21 109.5 . . ?
C14 N21 H21 109.5 . . ?
C10 N21 H21 109.5 . . ?
O1 C1 N1 117.5(4) . . ?
O1 C1 C5 120.9(5) . . ?
N1 C1 C5 121.4(5) . . ?
O2 C2 N1 121.5(4) . . ?
O2 C2 C3 120.1(5) . . ?
N1 C2 C3 118.3(4) . . ?
C7 C3 C4 119.2(4) . . ?
C7 C3 C2 120.4(4) . . ?
C4 C3 C2 120.4(5) . . ?
C3 C4 C4 122.2(6) . 3_656 ?
C3 C4 C5 120.2(4) . . ?
C4 C4 C5 117.5(5) 3_656 . ?
C6 C5 C4 118.7(5) . . ?
C6 C5 C1 122.1(6) . . ?
C4 C5 C1 119.1(4) . . ?
C5 C6 C7 121.3(6) . 3_656 ?
C5 C6 H6 119.3 . . ?
C7 C6 H6 119.3 3_656 . ?
C3 C7 C6 120.9(5) . 3_656 ?
C3 C7 H7 119.5 . . ?
C6 C7 H7 119.5 3_656 . ?
N1 C8 C13 114.3(4) . . ?
N1 C8 C9 109.2(4) . . ?
C13 C8 C9 113.1(4) . . ?
N1 C8 H8 106.6 . . ?
C13 C8 H8 106.6 . . ?
C9 C8 H8 106.6 . . ?
C10 C9 C8 109.9(4) . . ?
C10 C9 H9A 109.7 . . ?
C8 C9 H9A 109.7 . . ?
C10 C9 H9B 109.7 . . ?
C8 C9 H9B 109.7 . . ?
H9A C9 H9B 108.2 . . ?
C9 C10 N21 112.6(4) . . ?
C9 C10 H10A 109.1 . . ?
N21 C10 H10A 109.1 . . ?
C9 C10 H10B 109.1 . . ?
N21 C10 H10B 109.1 . . ?
H10A C10 H10B 107.8 . . ?
C13 C12 N21 111.1(4) . . ?
C13 C12 H12A 109.4 . . ?
N21 C12 H12A 109.4 . . ?
C13 C12 H12B 109.4 . . ?
N21 C12 H12B 109.4 . . ?
H12A C12 H12B 108.0 . . ?
C8 C13 C12 113.4(4) . . ?
C8 C13 H13A 108.9 . . ?
C12 C13 H13A 108.9 . . ?
C8 C13 H13B 108.9 . . ?
C12 C13 H13B 108.9 . . ?
H13A C13 H13B 107.7 . . ?
C15 C14 N21 110.8(4) . . ?
C15 C14 H14A 109.5 . . ?
N21 C14 H14A 109.5 . . ?
C15 C14 H14B 109.5 . . ?
N21 C14 H14B 109.5 . . ?
H14A C14 H14B 108.1 . . ?
C16 C15 C20 123.7(5) . . ?
C16 C15 C14 117.8(5) . . ?
C20 C15 C14 117.9(5) . . ?
C15 C16 C17 113.8(7) . . ?
C15 C16 H16 123.1 . . ?
C17 C16 H16 123.1 . . ?
C18 C17 C16 120.7(6) . . ?
C18 C17 H17 119.6 . . ?
C16 C17 H17 119.6 . . ?
C19 C18 C17 121.1(6) . . ?
C19 C18 H18 119.4 . . ?
C17 C18 H18 119.4 . . ?
C20 C19 C18 121.7(6) . . ?
C20 C19 H19 119.1 . . ?
C18 C19 H19 119.1 . . ?
C19 C20 C15 118.4(6) . . ?
C19 C20 H20 120.8 . . ?
C15 C20 H20 120.8 . . ?
N2 C21 N17 114.3(4) . 3_666 ?
N2 C21 H21A 108.7 . . ?
N17 C21 H21A 108.7 3_666 . ?
N2 C21 H21B 108.7 . . ?
N17 C21 H21B 108.7 3_666 . ?
H21A C21 H21B 107.6 . . ?
N3 C22 N16 114.5(4) . 3_666 ?
N3 C22 H22A 108.6 . . ?
N16 C22 H22A 108.6 3_666 . ?
N3 C22 H22B 108.6 . . ?
N16 C22 H22B 108.6 3_666 . ?
H22A C22 H22B 107.6 . . ?
O3 C23 N2 130.6(5) . . ?
O3 C23 N4 123.5(5) . . ?
N2 C23 N4 105.6(5) . . ?
N2 C24 N3 117.4(5) . . ?
N2 C24 C25 103.3(4) . . ?
N3 C24 C25 104.3(4) . . ?
N2 C24 H24 110.4 . . ?
N3 C24 H24 110.4 . . ?
C25 C24 H24 110.4 . . ?
N5 C25 N4 115.3(4) . . ?
N5 C25 C24 105.1(4) . . ?
N4 C25 C24 103.1(4) . . ?
N5 C25 H25 111.0 . . ?
N4 C25 H25 111.0 . . ?
C24 C25 H25 111.0 . . ?
O4 C26 N3 128.9(5) . . ?
O4 C26 N5 122.1(5) . . ?
N3 C26 N5 109.0(4) . . ?
N4 C27 N6 110.6(5) . . ?
N4 C27 H27A 109.5 . . ?
N6 C27 H27A 109.5 . . ?
N4 C27 H27B 109.5 . . ?
N6 C27 H27B 109.5 . . ?
H27A C27 H27B 108.1 . . ?
N5 C28 N7 115.0(4) . . ?
N5 C28 H28A 108.5 . . ?
N7 C28 H28A 108.5 . . ?
N5 C28 H28B 108.5 . . ?
N7 C28 H28B 108.5 . . ?
H28A C28 H28B 107.5 . . ?
N7 C29 N6 113.4(4) . . ?
N7 C29 C31 104.5(4) . . ?
N6 C29 C31 103.7(4) . . ?
N7 C29 H29 111.6 . . ?
N6 C29 H29 111.6 . . ?
C31 C29 H29 111.6 . . ?
O5 C30 N6 130.5(5) . . ?
O5 C30 N8 120.6(5) . . ?
N6 C30 N8 108.8(4) . . ?
N9 C31 N8 115.1(4) . . ?
N9 C31 C29 103.8(4) . . ?
N8 C31 C29 104.7(4) . . ?
N9 C31 H31 110.9 . . ?
N8 C31 H31 110.9 . . ?
C29 C31 H31 110.9 . . ?
O6 C32 N7 126.9(5) . . ?
O6 C32 N9 126.0(5) . . ?
N7 C32 N9 106.8(4) . . ?
N8 C33 N10 115.2(4) . . ?
N8 C33 H33A 108.5 . . ?
N10 C33 H33A 108.5 . . ?
N8 C33 H33B 108.5 . . ?
N10 C33 H33B 108.5 . . ?
H33A C33 H33B 107.5 . . ?
N9 C34 N11 111.9(4) . . ?
N9 C34 H34A 109.2 . . ?
N11 C34 H34A 109.2 . . ?
N9 C34 H34B 109.2 . . ?
N11 C34 H34B 109.2 . . ?
H34A C34 H34B 107.9 . . ?
N11 C35 N10 114.8(4) . . ?
N11 C35 C37 104.3(4) . . ?
N10 C35 C37 103.5(4) . . ?
N11 C35 H35 111.2 . . ?
N10 C35 H35 111.2 . . ?
C37 C35 H35 111.2 . . ?
O7 C36 N10 128.4(5) . . ?
O7 C36 N12 124.0(5) . . ?
N10 C36 N12 106.5(5) . . ?
N13 C37 N12 112.1(4) . . ?
N13 C37 C35 105.0(4) . . ?
N12 C37 C35 105.3(4) . . ?
N13 C37 H37 111.4 . . ?
N12 C37 H37 111.4 . . ?
C35 C37 H37 111.4 . . ?
O8 C38 N11 128.5(5) . . ?
O8 C38 N13 120.6(5) . . ?
N11 C38 N13 110.8(4) . . ?
N12 C39 N14 110.7(4) . . ?
N12 C39 H39A 109.5 . . ?
N14 C39 H39A 109.5 . . ?
N12 C39 H39B 109.5 . . ?
N14 C39 H39B 109.5 . . ?
H39A C39 H39B 108.1 . . ?
N15 C40 N13 115.0(4) . . ?
N15 C40 H40A 108.5 . . ?
N13 C40 H40A 108.5 . . ?
N15 C40 H40B 108.5 . . ?
N13 C40 H40B 108.5 . . ?
H40A C40 H40B 107.5 . . ?
N14 C41 N15 112.4(4) . . ?
N14 C41 C43 104.0(4) . . ?
N15 C41 C43 105.5(4) . . ?
N14 C41 H41 111.5 . . ?
N15 C41 H41 111.5 . . ?
C43 C41 H41 111.5 . . ?
O9 C42 N16 126.1(5) . . ?
O9 C42 N14 122.3(5) . . ?
N16 C42 N14 111.5(5) . . ?
N17 C43 N16 115.7(5) . . ?
N17 C43 C41 101.5(4) . . ?
N16 C43 C41 103.0(4) . . ?
N17 C43 H43 111.9 . . ?
N16 C43 H43 111.9 . . ?
C41 C43 H43 111.9 . . ?
O10 C44 N17 128.5(5) . . ?
O10 C44 N15 121.5(5) . . ?
N17 C44 N15 110.0(5) . . ?

loop_
_geom_bond_atom_site_label_1
_geom_bond_atom_site_label_2
_geom_bond_distance
_geom_bond_site_symmetry_2
_geom_bond_publ_flag
O1 C1 1.247(6) . ?
O2 C2 1.209(5) . ?
O3 C23 1.222(6) . ?
O4 C26 1.229(6) . ?
O5 C30 1.220(6) . ?
O6 C32 1.216(6) . ?
O7 C36 1.168(6) . ?
O8 C38 1.279(6) . ?
O9 C42 1.278(6) . ?
O10 C44 1.279(6) . ?
N1 C1 1.398(6) . ?
N1 C2 1.410(6) . ?
N1 C8 1.454(6) . ?
N2 C23 1.362(7) . ?
N2 C24 1.394(7) . ?
N2 C21 1.454(7) . ?
N3 C26 1.369(7) . ?
N3 C22 1.409(6) . ?
N3 C24 1.428(7) . ?
N4 C23 1.406(7) . ?
N4 C27 1.444(7) . ?
N4 C25 1.471(6) . ?
N5 C28 1.391(7) . ?
N5 C26 1.426(7) . ?
N5 C25 1.435(6) . ?
N6 C30 1.374(7) . ?
N6 C27 1.448(7) . ?
N6 C29 1.472(7) . ?
N7 C32 1.379(7) . ?
N7 C29 1.387(7) . ?
N7 C28 1.443(6) . ?
N8 C33 1.401(6) . ?
N8 C30 1.413(6) . ?
N8 C31 1.463(6) . ?
N9 C32 1.395(7) . ?
N9 C34 1.408(7) . ?
N9 C31 1.420(7) . ?
N10 C36 1.382(7) . ?
N10 C33 1.425(6) . ?
N10 C35 1.432(6) . ?
N11 C38 1.340(7) . ?
N11 C35 1.418(6) . ?
N11 C34 1.487(7) . ?
N12 C39 1.400(6) . ?
N12 C36 1.439(7) . ?
N12 C37 1.489(6) . ?
N13 C38 1.402(7) . ?
N13 C40 1.443(7) . ?
N13 C37 1.464(7) . ?
N14 C42 1.362(7) . ?
N14 C41 1.458(7) . ?
N14 C39 1.492(7) . ?
N15 C44 1.358(7) . ?
N15 C40 1.391(6) . ?
N15 C41 1.475(7) . ?
N16 C42 1.317(7) . ?
N16 C22 1.440(7) 3_666 ?
N16 C43 1.451(7) . ?
N17 C44 1.339(7) . ?
N17 C43 1.419(7) . ?
N17 C21 1.462(7) 3_666 ?
N21 C12 1.532(6) . ?
N21 C14 1.533(6) . ?
N21 C10 1.545(7) . ?
N21 H21 0.9300 . ?
C1 C5 1.443(7) . ?
C2 C3 1.508(7) . ?
C3 C7 1.340(7) . ?
C3 C4 1.377(6) . ?
C4 C4 1.396(9) 3_656 ?
C4 C5 1.442(8) . ?
C5 C6 1.345(7) . ?
C6 C7 1.410(8) 3_656 ?
C6 H6 0.9500 . ?
C7 C6 1.410(8) 3_656 ?
C7 H7 0.9500 . ?
C8 C13 1.469(7) . ?
C8 C9 1.592(7) . ?
C8 H8 1.0000 . ?
C9 C10 1.452(7) . ?
C9 H9A 0.9900 . ?
C9 H9B 0.9900 . ?
C10 H10A 0.9900 . ?
C10 H10B 0.9900 . ?
C12 C13 1.506(7) . ?
C12 H12A 0.9900 . ?
C12 H12B 0.9900 . ?
C13 H13A 0.9900 . ?
C13 H13B 0.9900 . ?
C14 C15 1.517(7) . ?
C14 H14A 0.9900 . ?
C14 H14B 0.9900 . ?
C15 C16 1.398(9) . ?
C15 C20 1.467(9) . ?
C16 C17 1.474(9) . ?
C16 H16 0.9500 . ?
C17 C18 1.429(11) . ?
C17 H17 0.9500 . ?
C18 C19 1.361(10) . ?
C18 H18 0.9500 . ?
C19 C20 1.353(8) . ?
C19 H19 0.9500 . ?
C20 H20 0.9500 . ?
C21 N17 1.462(7) 3_666 ?
C21 H21A 0.9900 . ?
C21 H21B 0.9900 . ?
C22 N16 1.440(7) 3_666 ?
C22 H22A 0.9900 . ?
C22 H22B 0.9900 . ?
C24 C25 1.549(7) . ?
C24 H24 1.0000 . ?
C25 H25 1.0000 . ?
C27 H27A 0.9900 . ?
C27 H27B 0.9900 . ?
C28 H28A 0.9900 . ?
C28 H28B 0.9900 . ?
C29 C31 1.536(8) . ?
C29 H29 1.0000 . ?
C31 H31 1.0000 . ?
C33 H33A 0.9900 . ?
C33 H33B 0.9900 . ?
C34 H34A 0.9900 . ?
C34 H34B 0.9900 . ?
C35 C37 1.524(7) . ?
C35 H35 1.0000 . ?
C37 H37 1.0000 . ?
C39 H39A 0.9900 . ?
C39 H39B 0.9900 . ?
C40 H40A 0.9900 . ?
C40 H40B 0.9900 . ?
C41 C43 1.533(7) . ?
C41 H41 1.0000 . ?
C43 H43 1.0000 . ?

loop_
_geom_hbond_atom_site_label_D
_geom_hbond_atom_site_label_H
_geom_hbond_atom_site_label_A
_geom_hbond_distance_DH
_geom_hbond_distance_HA
_geom_hbond_distance_DA
_geom_hbond_angle_DHA
_geom_hbond_site_symmetry_A
N21 H21 O5 0.93 2.21 2.965(5) 137.4 .
N21 H21 O7 0.93 2.33 2.990(6) 127.2 .

loop_
_platon_squeeze_void_nr
_platon_squeeze_void_average_x
_platon_squeeze_void_average_y
_platon_squeeze_void_average_z
_platon_squeeze_void_volume
_platon_squeeze_void_count_electrons
_platon_squeeze_void_content
1 0.001 0.312 -0.002 5729 2065 ' '
